data_4104585
loop_
_publ_author_name
'Masahito Ochiai'
'Takuya Okada'
'Norihiro Tada'
'Akira Yoshimura'
'Kazunori Miyamoto'
'Motoo Shiro'

_publ_section_title
;
 Difluoro-\l3-bromane-Induced Hofmann Rearrangement of Sulfonamides:
 Synthesis of Sulfamoyl Fluorides
;
_journal_name_full 'Journal of the American Chemical Society'
_journal_page_first 8392
_journal_page_last 8393
_journal_paper_doi 10.1021/ja903544d
_journal_volume 131
_journal_year 2009
_chemical_formula_moiety 'C7 H8 F N O2 S '
_chemical_formula_sum 'C7 H8 F N O2 S'
_chemical_formula_weight 189.20
_space_group_IT_number 2
_symmetry_cell_setting triclinic
_symmetry_Int_Tables_number 2
_symmetry_space_group_name_Hall '-P 1'
_symmetry_space_group_name_H-M 'P -1'
_cell_angle_alpha 94.26(4)
_cell_angle_beta 90.13(4)
_cell_angle_gamma 103.56(5)
_cell_formula_units_Z 8
_cell_length_a 9.623(5)
_cell_length_b 9.685(5)
_cell_length_c 18.137(7)
_cell_measurement_reflns_used 12992
_cell_measurement_temperature 113.1
_cell_measurement_theta_max 27.5
_cell_measurement_theta_min 3.0
_cell_volume 1638.3(14)
_computing_cell_refinement PROCESS-AUTO
_computing_data_collection PROCESS-AUTO
_computing_data_reduction CrystalStructure
_computing_publication_material 'CrystalStructure 3.8'
_computing_structure_refinement SHELXL
_computing_structure_solution SIR97
_diffrn_detector_area_resol_mean 10.00
_diffrn_measured_fraction_theta_full 0.961
_diffrn_measured_fraction_theta_max 0.961
_diffrn_measurement_device_type 'Rigaku RAXIS-RAPID'
_diffrn_measurement_method \w
_diffrn_radiation_type 'Mo K\a'
_diffrn_radiation_wavelength 0.71075
_diffrn_reflns_av_R_equivalents 0.051
_diffrn_reflns_limit_h_max 12
_diffrn_reflns_limit_h_min -11
_diffrn_reflns_limit_k_max 12
_diffrn_reflns_limit_k_min -12
_diffrn_reflns_limit_l_max 23
_diffrn_reflns_limit_l_min -23
_diffrn_reflns_number 15361
_diffrn_reflns_theta_full 27.49
_diffrn_reflns_theta_max 27.49
_exptl_absorpt_coefficient_mu 0.368
_exptl_absorpt_correction_T_max 0.929
_exptl_absorpt_correction_T_min 0.923
_exptl_absorpt_correction_type numerical
_exptl_absorpt_process_details
;
    Higashi, T. (1999). Program for Absorption Correction.
    Rigaku Corporation, Tokyo, Japan.
;
_exptl_crystal_colour colorless
_exptl_crystal_density_diffrn 1.534
_exptl_crystal_description block
_exptl_crystal_F_000 784.00
_exptl_crystal_size_max 0.40
_exptl_crystal_size_mid 0.30
_exptl_crystal_size_min 0.20
_refine_diff_density_max 0.91
_refine_diff_density_min -0.44
_refine_ls_extinction_method none
_refine_ls_goodness_of_fit_ref 1.036
_refine_ls_hydrogen_treatment constr
_refine_ls_number_parameters 438
_refine_ls_number_reflns 7239
_refine_ls_R_factor_gt 0.0699
_refine_ls_shift/su_max 0.0050
_refine_ls_structure_factor_coef Fsqd
_refine_ls_weighting_details 'w = 1/[\s^2^(Fo^2^)+(0.1126P)^2^+0.1629P] where P=(Fo^2^+2Fc^2^)/3'
_refine_ls_weighting_scheme calc
_refine_ls_wR_factor_ref 0.1909
_reflns_number_gt 4863
_reflns_number_total 7239
_reflns_threshold_expression F^2^>2.0\s(F^2^)
_cod_data_source_file ja903544d_si_001.cif
_cod_data_source_block '_TO-180-2'
_cod_original_cell_volume 1638.4(14)
_cod_original_formula_sum 'C7 H8 F N O2 S '
_cod_database_code 4104585

loop_
_symmetry_equiv_pos_site_id
_symmetry_equiv_pos_as_xyz
1 +X,+Y,+Z
2 -X,-Y,-Z

loop_
_atom_site_label
_atom_site_type_symbol
_atom_site_fract_x
_atom_site_fract_y
_atom_site_fract_z
_atom_site_U_iso_or_equiv
_atom_site_adp_type
_atom_site_occupancy
_atom_site_symmetry_multiplicity
_atom_site_calc_flag
_atom_site_refinement_flags
S(1) S 0.63106(9) 0.66627(9) 0.96598(5) 0.0191(2) Uani 1.00 1 d .
S(2) S 0.61914(9) 0.18362(9) 0.54249(5) 0.0201(2) Uani 1.00 1 d .
S(3) S 0.11526(9) 0.67189(10) 0.96696(5) 0.0204(2) Uani 1.00 1 d .
S(4) S 0.13560(9) 0.17074(9) 0.53967(5) 0.0190(2) Uani 1.00 1 d .
F(1) F 0.7221(2) 0.8166(2) 0.94994(12) 0.0259(4) Uani 1.00 1 d .
F(2) F 0.7198(2) 0.3359(2) 0.55598(13) 0.0328(5) Uani 1.00 1 d .
F(3) F 0.2201(2) 0.8220(2) 0.96346(13) 0.0300(5) Uani 1.00 1 d .
F(4) F 0.2244(2) 0.3216(2) 0.56900(12) 0.0259(4) Uani 1.00 1 d .
O(1) O 0.6814(3) 0.6411(2) 1.03628(14) 0.0272(5) Uani 1.00 1 d .
O(2) O 0.4877(2) 0.6751(2) 0.95443(15) 0.0276(6) Uani 1.00 1 d .
O(3) O 0.4839(2) 0.2024(2) 0.56543(15) 0.0256(5) Uani 1.00 1 d .
O(4) O 0.6429(3) 0.1401(3) 0.46868(14) 0.0297(6) Uani 1.00 1 d .
O(5) O -0.0186(2) 0.6951(2) 0.94537(14) 0.0244(5) Uani 1.00 1 d .
O(6) O 0.1396(2) 0.6292(3) 1.03816(14) 0.0289(6) Uani 1.00 1 d .
O(7) O -0.0091(2) 0.1778(2) 0.54919(15) 0.0259(5) Uani 1.00 1 d .
O(8) O 0.1893(2) 0.1473(2) 0.46822(13) 0.0244(5) Uani 1.00 1 d .
N(1) N 0.6760(3) 0.5601(3) 0.90475(16) 0.0199(6) Uani 1.00 1 d .
N(2) N 0.6803(3) 0.0928(3) 0.59741(17) 0.0258(7) Uani 1.00 1 d .
N(3) N 0.1701(3) 0.5748(3) 0.90604(16) 0.0220(6) Uani 1.00 1 d .
N(4) N 0.1794(3) 0.0649(3) 0.59375(16) 0.0213(6) Uani 1.00 1 d .
C(1) C 0.6396(3) 0.5654(3) 0.82724(19) 0.0192(6) Uani 1.00 1 d .
C(2) C 0.4987(3) 0.5072(3) 0.8025(2) 0.0213(7) Uani 1.00 1 d .
C(3) C 0.4635(3) 0.5125(3) 0.72877(19) 0.0204(7) Uani 1.00 1 d .
C(4) C 0.5656(3) 0.5732(3) 0.67863(19) 0.0194(6) Uani 1.00 1 d .
C(5) C 0.7059(3) 0.6271(3) 0.70393(19) 0.0213(7) Uani 1.00 1 d .
C(6) C 0.7432(3) 0.6252(3) 0.77854(19) 0.0203(7) Uani 1.00 1 d .
C(7) C 0.5240(4) 0.5786(4) 0.5987(2) 0.0253(7) Uani 1.00 1 d .
C(8) C 0.6418(3) 0.0827(3) 0.67405(19) 0.0193(6) Uani 1.00 1 d .
C(9) C 0.6676(3) 0.2022(3) 0.7231(2) 0.0229(7) Uani 1.00 1 d .
C(10) C 0.6307(4) 0.1874(3) 0.7968(2) 0.0238(7) Uani 1.00 1 d .
C(11) C 0.5678(3) 0.0535(4) 0.8214(2) 0.0225(7) Uani 1.00 1 d .
C(12) C 0.5448(3) -0.0645(3) 0.7701(2) 0.0222(7) Uani 1.00 1 d .
C(13) C 0.5788(3) -0.0500(3) 0.6967(2) 0.0243(7) Uani 1.00 1 d .
C(14) C 0.5249(4) 0.0390(4) 0.9009(2) 0.0317(9) Uani 1.00 1 d .
C(15) C 0.1408(3) 0.5767(3) 0.82780(18) 0.0185(6) Uani 1.00 1 d .
C(16) C 0.1830(4) 0.7020(3) 0.7927(2) 0.0229(7) Uani 1.00 1 d .
C(17) C 0.1524(4) 0.7004(4) 0.7178(2) 0.0257(7) Uani 1.00 1 d .
C(18) C 0.0808(3) 0.5764(4) 0.6774(2) 0.0230(7) Uani 1.00 1 d .
C(19) C 0.0414(3) 0.4520(4) 0.7140(2) 0.0229(7) Uani 1.00 1 d .
C(20) C 0.0690(3) 0.4523(3) 0.78889(19) 0.0208(7) Uani 1.00 1 d .
C(21) C 0.0486(4) 0.5770(4) 0.5954(2) 0.0310(8) Uani 1.00 1 d .
C(22) C 0.1401(3) 0.0672(3) 0.67092(18) 0.0181(6) Uani 1.00 1 d .
C(23) C 0.2421(3) 0.1236(3) 0.7252(2) 0.0225(7) Uani 1.00 1 d .
C(24) C 0.2036(3) 0.1223(4) 0.7985(2) 0.0235(7) Uani 1.00 1 d .
C(25) C 0.0628(3) 0.0659(3) 0.81887(19) 0.0205(7) Uani 1.00 1 d .
C(26) C -0.0379(3) 0.0096(3) 0.76271(19) 0.0207(7) Uani 1.00 1 d .
C(27) C -0.0013(3) 0.0086(3) 0.6884(2) 0.0213(7) Uani 1.00 1 d .
C(28) C 0.0198(4) 0.0647(4) 0.8984(2) 0.0293(8) Uani 1.00 1 d .
H(1) H 0.4281 0.4647 0.8357 0.026 Uiso 1.00 1 c R
H(1N) H 0.7639 0.5441 0.9117 0.024 Uiso 1.00 1 c R
H(2) H 0.3677 0.4740 0.7120 0.024 Uiso 1.00 1 c R
H(3) H 0.7773 0.6657 0.6702 0.026 Uiso 1.00 1 c R
H(3N) H 0.2410 0.5352 0.9186 0.026 Uiso 1.00 1 c R
H(4) H 0.8387 0.6647 0.7956 0.024 Uiso 1.00 1 c R
H(4N) H 0.2617 0.0432 0.5837 0.026 Uiso 1.00 1 c R
H(5) H 0.4975 0.4816 0.5749 0.030 Uiso 1.00 1 c R
H(6) H 0.6050 0.6348 0.5731 0.030 Uiso 1.00 1 c R
H(7) H 0.4425 0.6228 0.5963 0.030 Uiso 1.00 1 c R
H(8) H 0.7100 0.2933 0.7068 0.027 Uiso 1.00 1 c R
H(9) H 0.6483 0.2692 0.8309 0.029 Uiso 1.00 1 c R
H(10) H 0.5051 -0.1566 0.7859 0.027 Uiso 1.00 1 c R
H(11) H 0.5588 -0.1309 0.6620 0.029 Uiso 1.00 1 c R
H(12) H 0.5810 0.1202 0.9319 0.038 Uiso 1.00 1 c R
H(13) H 0.5430 -0.0496 0.9171 0.038 Uiso 1.00 1 c R
H(14) H 0.4230 0.0368 0.9052 0.038 Uiso 1.00 1 c R
H(15) H 0.2321 0.7875 0.8196 0.028 Uiso 1.00 1 c R
H(16) H 0.1810 0.7859 0.6936 0.031 Uiso 1.00 1 c R
H(17) H -0.0051 0.3655 0.6871 0.027 Uiso 1.00 1 c R
H(18) H 0.0388 0.3674 0.8135 0.025 Uiso 1.00 1 c R
H(19) H 0.0029 0.6552 0.5873 0.037 Uiso 1.00 1 c R
H(20) H -0.0158 0.4862 0.5779 0.037 Uiso 1.00 1 c R
H(21) H 0.1379 0.5901 0.5681 0.037 Uiso 1.00 1 c R
H(22) H 0.3381 0.1631 0.7123 0.027 Uiso 1.00 1 c R
H(23) H 0.2743 0.1605 0.8359 0.028 Uiso 1.00 1 c R
H(24) H -0.1342 -0.0291 0.7754 0.025 Uiso 1.00 1 c R
H(25) H -0.0709 -0.0310 0.6507 0.026 Uiso 1.00 1 c R
H(26) H 0.0217 -0.0276 0.9167 0.035 Uiso 1.00 1 c R
H(27) H -0.0771 0.0801 0.9025 0.035 Uiso 1.00 1 c R
H(28) H 0.0866 0.1407 0.9279 0.035 Uiso 1.00 1 c R
H(2N) H 0.7236 0.0314 0.5849 0.031 Uiso 1.00 1 c R

loop_
_atom_site_aniso_label
_atom_site_aniso_U_11
_atom_site_aniso_U_22
_atom_site_aniso_U_33
_atom_site_aniso_U_12
_atom_site_aniso_U_13
_atom_site_aniso_U_23
S(1) 0.0142(4) 0.0209(4) 0.0224(4) 0.0046(3) -0.0009(3) 0.0019(3)
S(2) 0.0135(4) 0.0242(4) 0.0237(4) 0.0063(3) 0.0010(3) 0.0024(3)
S(3) 0.0127(4) 0.0262(4) 0.0232(4) 0.0061(3) -0.0012(3) 0.0024(3)
S(4) 0.0139(4) 0.0224(4) 0.0200(4) 0.0035(3) 0.0005(3) 0.0007(3)
F(1) 0.0200(10) 0.0215(10) 0.0351(12) 0.0014(8) -0.0008(8) 0.0066(8)
F(2) 0.0245(12) 0.0315(12) 0.0369(13) -0.0043(9) 0.0054(9) 0.0032(9)
F(3) 0.0237(11) 0.0293(12) 0.0329(12) -0.0013(9) -0.0019(8) 0.0006(9)
F(4) 0.0210(10) 0.0242(11) 0.0302(11) 0.0017(8) 0.0012(8) -0.0020(8)
O(1) 0.0313(15) 0.0273(14) 0.0227(13) 0.0066(11) -0.0044(10) 0.0017(10)
O(2) 0.0143(12) 0.0303(14) 0.0384(15) 0.0075(10) -0.0004(10) -0.0044(11)
O(3) 0.0140(12) 0.0315(14) 0.0341(14) 0.0095(10) 0.0029(10) 0.0078(11)
O(4) 0.0326(15) 0.0372(15) 0.0214(14) 0.0116(12) 0.0021(10) 0.0047(11)
O(5) 0.0151(12) 0.0319(14) 0.0291(13) 0.0122(10) -0.0033(9) -0.0006(10)
O(6) 0.0248(14) 0.0376(16) 0.0266(14) 0.0128(11) -0.0041(10) -0.0003(11)
O(7) 0.0124(12) 0.0352(15) 0.0314(14) 0.0067(10) -0.0036(9) 0.0070(11)
O(8) 0.0269(14) 0.0269(13) 0.0174(12) 0.0025(10) 0.0043(9) 0.0017(10)
N(1) 0.0168(14) 0.0242(15) 0.0210(15) 0.0091(11) -0.0015(10) 0.0034(11)
N(2) 0.0251(16) 0.0386(18) 0.0218(16) 0.0226(14) 0.0056(12) 0.0062(13)
N(3) 0.0172(14) 0.0317(17) 0.0204(15) 0.0121(12) -0.0021(11) 0.0032(12)
N(4) 0.0203(15) 0.0285(16) 0.0188(14) 0.0132(12) 0.0020(11) 0.0025(11)
C(1) 0.0179(17) 0.0217(17) 0.0200(17) 0.0080(13) 0.0023(12) 0.0030(13)
C(2) 0.0131(16) 0.0255(18) 0.0245(18) 0.0025(13) -0.0020(12) 0.0027(13)
C(3) 0.0128(15) 0.0230(17) 0.0250(18) 0.0046(13) -0.0067(12) -0.0018(13)
C(4) 0.0209(17) 0.0178(16) 0.0193(17) 0.0043(13) -0.0000(12) 0.0009(12)
C(5) 0.0176(17) 0.0228(17) 0.0229(18) 0.0025(13) 0.0017(13) 0.0052(13)
C(6) 0.0105(15) 0.0254(18) 0.0251(18) 0.0044(13) -0.0013(12) 0.0015(13)
C(7) 0.0284(19) 0.0245(18) 0.0213(18) 0.0021(15) -0.0054(14) 0.0040(14)
C(8) 0.0149(15) 0.0238(17) 0.0216(17) 0.0092(13) 0.0007(12) 0.0025(13)
C(9) 0.0187(17) 0.0189(17) 0.0308(19) 0.0037(13) 0.0009(13) 0.0025(13)
C(10) 0.0264(19) 0.0200(17) 0.0247(18) 0.0063(14) -0.0058(14) -0.0040(13)
C(11) 0.0179(16) 0.0262(18) 0.0262(18) 0.0109(14) 0.0013(13) 0.0010(14)
C(12) 0.0163(16) 0.0221(17) 0.0278(19) 0.0034(13) -0.0004(13) 0.0022(14)
C(13) 0.0206(18) 0.0221(18) 0.030(2) 0.0063(14) -0.0012(14) -0.0038(14)
C(14) 0.036(2) 0.042(2) 0.022(2) 0.0185(19) 0.0033(15) 0.0026(16)
C(15) 0.0126(15) 0.0257(18) 0.0206(17) 0.0097(13) 0.0030(12) 0.0078(13)
C(16) 0.0240(18) 0.0191(17) 0.0256(18) 0.0055(13) -0.0029(13) 0.0002(13)
C(17) 0.0252(19) 0.0289(19) 0.0255(19) 0.0095(15) -0.0002(14) 0.0072(14)
C(18) 0.0173(17) 0.035(2) 0.0209(17) 0.0122(15) 0.0055(12) 0.0081(14)
C(19) 0.0178(17) 0.0259(18) 0.0240(18) 0.0038(14) 0.0011(13) 0.0002(14)
C(20) 0.0194(17) 0.0224(17) 0.0225(17) 0.0076(13) 0.0016(12) 0.0049(13)
C(21) 0.029(2) 0.047(2) 0.0196(19) 0.0126(18) 0.0027(14) 0.0062(16)
C(22) 0.0191(16) 0.0192(16) 0.0178(16) 0.0073(13) 0.0012(12) 0.0045(12)
C(23) 0.0119(15) 0.0229(18) 0.0319(19) 0.0031(13) -0.0008(13) -0.0005(14)
C(24) 0.0165(17) 0.0257(18) 0.0269(19) 0.0037(14) -0.0051(13) -0.0025(14)
C(25) 0.0221(17) 0.0198(17) 0.0214(17) 0.0085(13) 0.0022(13) 0.0022(13)
C(26) 0.0141(15) 0.0238(17) 0.0247(18) 0.0043(13) -0.0006(12) 0.0055(13)
C(27) 0.0132(16) 0.0257(18) 0.0253(18) 0.0052(13) -0.0026(12) 0.0020(13)
C(28) 0.032(2) 0.036(2) 0.0213(19) 0.0094(17) 0.0048(15) 0.0023(15)

loop_
_atom_type_symbol
_atom_type_description
_atom_type_scat_dispersion_real
_atom_type_scat_dispersion_imag
_atom_type_scat_source
C C 0.003 0.002
;
International Tables for Crystallography
(1992, Vol. C, Tables 4.2.6.8 and 6.1.1.4)
;
H H 0.000 0.000
;
International Tables for Crystallography
(1992, Vol. C, Table 6.1.1.4)
;
F F 0.017 0.010
;
International Tables for Crystallography
(1992, Vol. C, Tables 4.2.6.8 and 6.1.1.4)
;
N N 0.006 0.003
;
International Tables for Crystallography
(1992, Vol. C, Tables 4.2.6.8 and 6.1.1.4)
;
O O 0.011 0.006
;
International Tables for Crystallography
(1992, Vol. C, Tables 4.2.6.8 and 6.1.1.4)
;
S S 0.125 0.123
;
International Tables for Crystallography
(1992, Vol. C, Tables 4.2.6.8 and 6.1.1.4)
;

loop_
_geom_angle_atom_site_label_1
_geom_angle_atom_site_label_2
_geom_angle_atom_site_label_3
_geom_angle
_geom_angle_publ_flag
F(1) S(1) O(1) 104.69(13) yes
F(1) S(1) O(2) 104.27(15) yes
F(1) S(1) N(1) 104.76(13) yes
O(1) S(1) O(2) 121.49(17) yes
O(1) S(1) N(1) 109.06(17) yes
O(2) S(1) N(1) 110.98(15) yes
F(2) S(2) O(3) 103.89(14) yes
F(2) S(2) O(4) 104.56(14) yes
F(2) S(2) N(2) 103.69(14) yes
O(3) S(2) O(4) 121.52(17) yes
O(3) S(2) N(2) 110.70(17) yes
O(4) S(2) N(2) 110.52(18) yes
F(3) S(3) O(5) 103.45(15) yes
F(3) S(3) O(6) 104.91(14) yes
F(3) S(3) N(3) 104.20(14) yes
O(5) S(3) O(6) 122.00(16) yes
O(5) S(3) N(3) 110.58(16) yes
O(6) S(3) N(3) 109.85(18) yes
F(4) S(4) O(7) 104.47(14) yes
F(4) S(4) O(8) 104.62(13) yes
F(4) S(4) N(4) 104.47(13) yes
O(7) S(4) O(8) 120.96(16) yes
O(7) S(4) N(4) 111.17(16) yes
O(8) S(4) N(4) 109.53(17) yes
S(1) N(1) C(1) 120.3(2) yes
S(2) N(2) C(8) 124.5(2) yes
S(3) N(3) C(15) 123.1(2) yes
S(4) N(4) C(22) 121.3(2) yes
N(1) C(1) C(2) 119.0(2) yes
N(1) C(1) C(6) 120.5(2) yes
C(2) C(1) C(6) 120.5(3) yes
C(1) C(2) C(3) 119.1(3) yes
C(2) C(3) C(4) 121.5(3) yes
C(3) C(4) C(5) 118.5(3) yes
C(3) C(4) C(7) 120.4(3) yes
C(5) C(4) C(7) 121.1(3) yes
C(4) C(5) C(6) 120.9(3) yes
C(1) C(6) C(5) 119.4(3) yes
N(2) C(8) C(9) 121.0(3) yes
N(2) C(8) C(13) 118.0(3) yes
C(9) C(8) C(13) 121.1(3) yes
C(8) C(9) C(10) 119.1(3) yes
C(9) C(10) C(11) 120.9(3) yes
C(10) C(11) C(12) 118.0(3) yes
C(10) C(11) C(14) 120.6(3) yes
C(12) C(11) C(14) 121.4(3) yes
C(11) C(12) C(13) 121.2(3) yes
C(8) C(13) C(12) 119.6(3) yes
N(3) C(15) C(16) 120.4(2) yes
N(3) C(15) C(20) 119.0(3) yes
C(16) C(15) C(20) 120.6(3) yes
C(15) C(16) C(17) 119.0(3) yes
C(16) C(17) C(18) 121.5(3) yes
C(17) C(18) C(19) 118.2(3) yes
C(17) C(18) C(21) 120.6(3) yes
C(19) C(18) C(21) 121.3(3) yes
C(18) C(19) C(20) 121.1(3) yes
C(15) C(20) C(19) 119.7(3) yes
N(4) C(22) C(23) 120.1(2) yes
N(4) C(22) C(27) 118.6(2) yes
C(23) C(22) C(27) 121.3(3) yes
C(22) C(23) C(24) 119.4(3) yes
C(23) C(24) C(25) 121.4(3) yes
C(24) C(25) C(26) 117.8(3) yes
C(24) C(25) C(28) 121.8(3) yes
C(26) C(25) C(28) 120.4(3) yes
C(25) C(26) C(27) 121.8(3) yes
C(22) C(27) C(26) 118.3(3) yes
S(1) N(1) H(1N) 114.9 no
C(1) N(1) H(1N) 113.2 no
S(2) N(2) H(2N) 124.8 no
C(8) N(2) H(2N) 109.5 no
S(3) N(3) H(3N) 117.7 no
C(15) N(3) H(3N) 117.1 no
S(4) N(4) H(4N) 114.4 no
C(22) N(4) H(4N) 116.1 no
C(1) C(2) H(1) 120.4 no
C(3) C(2) H(1) 120.4 no
C(2) C(3) H(2) 119.2 no
C(4) C(3) H(2) 119.2 no
C(4) C(5) H(3) 119.5 no
C(6) C(5) H(3) 119.5 no
C(1) C(6) H(4) 120.3 no
C(5) C(6) H(4) 120.3 no
C(4) C(7) H(5) 109.5 no
C(4) C(7) H(6) 109.5 no
C(4) C(7) H(7) 109.5 no
H(5) C(7) H(6) 109.5 no
H(5) C(7) H(7) 109.5 no
H(6) C(7) H(7) 109.5 no
C(8) C(9) H(8) 120.4 no
C(10) C(9) H(8) 120.4 no
C(9) C(10) H(9) 119.5 no
C(11) C(10) H(9) 119.5 no
C(11) C(12) H(10) 119.4 no
C(13) C(12) H(10) 119.4 no
C(8) C(13) H(11) 120.2 no
C(12) C(13) H(11) 120.2 no
C(11) C(14) H(12) 109.5 no
C(11) C(14) H(13) 109.5 no
C(11) C(14) H(14) 109.5 no
H(12) C(14) H(13) 109.5 no
H(12) C(14) H(14) 109.5 no
H(13) C(14) H(14) 109.5 no
C(15) C(16) H(15) 120.5 no
C(17) C(16) H(15) 120.5 no
C(16) C(17) H(16) 119.3 no
C(18) C(17) H(16) 119.3 no
C(18) C(19) H(17) 119.5 no
C(20) C(19) H(17) 119.5 no
C(15) C(20) H(18) 120.2 no
C(19) C(20) H(18) 120.2 no
C(18) C(21) H(19) 109.5 no
C(18) C(21) H(20) 109.5 no
C(18) C(21) H(21) 109.5 no
H(19) C(21) H(20) 109.5 no
H(19) C(21) H(21) 109.5 no
H(20) C(21) H(21) 109.5 no
C(22) C(23) H(22) 120.3 no
C(24) C(23) H(22) 120.3 no
C(23) C(24) H(23) 119.3 no
C(25) C(24) H(23) 119.3 no
C(25) C(26) H(24) 119.1 no
C(27) C(26) H(24) 119.1 no
C(22) C(27) H(25) 120.9 no
C(26) C(27) H(25) 120.9 no
C(25) C(28) H(26) 109.5 no
C(25) C(28) H(27) 109.5 no
C(25) C(28) H(28) 109.5 no
H(26) C(28) H(27) 109.5 no
H(26) C(28) H(28) 109.5 no
H(27) C(28) H(28) 109.5 no

loop_
_geom_bond_atom_site_label_1
_geom_bond_atom_site_label_2
_geom_bond_distance
_geom_bond_publ_flag
S(1) F(1) 1.561(2) yes
S(1) O(1) 1.421(2) yes
S(1) O(2) 1.419(2) yes
S(1) N(1) 1.587(3) yes
S(2) F(2) 1.565(2) yes
S(2) O(3) 1.415(2) yes
S(2) O(4) 1.409(2) yes
S(2) N(2) 1.575(3) yes
S(3) F(3) 1.569(2) yes
S(3) O(5) 1.418(2) yes
S(3) O(6) 1.420(2) yes
S(3) N(3) 1.570(3) yes
S(4) F(4) 1.563(2) yes
S(4) O(7) 1.420(2) yes
S(4) O(8) 1.419(2) yes
S(4) N(4) 1.593(3) yes
N(1) C(1) 1.456(4) yes
N(2) C(8) 1.444(4) yes
N(3) C(15) 1.448(4) yes
N(4) C(22) 1.451(4) yes
C(1) C(2) 1.399(4) yes
C(1) C(6) 1.386(4) yes
C(2) C(3) 1.386(5) yes
C(3) C(4) 1.397(4) yes
C(4) C(5) 1.391(4) yes
C(4) C(7) 1.511(5) yes
C(5) C(6) 1.402(4) yes
C(8) C(9) 1.380(4) yes
C(8) C(13) 1.379(4) yes
C(9) C(10) 1.393(5) yes
C(10) C(11) 1.402(5) yes
C(11) C(12) 1.395(5) yes
C(11) C(14) 1.507(5) yes
C(12) C(13) 1.381(5) yes
C(15) C(16) 1.388(5) yes
C(15) C(20) 1.381(4) yes
C(16) C(17) 1.388(5) yes
C(17) C(18) 1.390(4) yes
C(18) C(19) 1.394(5) yes
C(18) C(21) 1.519(5) yes
C(19) C(20) 1.383(5) yes
C(22) C(23) 1.376(4) yes
C(22) C(27) 1.393(4) yes
C(23) C(24) 1.382(5) yes
C(24) C(25) 1.399(4) yes
C(25) C(26) 1.392(4) yes
C(25) C(28) 1.502(5) yes
C(26) C(27) 1.393(5) yes
N(1) H(1N) 0.905 no
N(2) H(2N) 0.822 no
N(3) H(3N) 0.894 no
N(4) H(4N) 0.882 no
C(2) H(1) 0.950 no
C(3) H(2) 0.950 no
C(5) H(3) 0.950 no
C(6) H(4) 0.950 no
C(7) H(5) 0.980 no
C(7) H(6) 0.980 no
C(7) H(7) 0.980 no
C(9) H(8) 0.950 no
C(10) H(9) 0.950 no
C(12) H(10) 0.950 no
C(13) H(11) 0.950 no
C(14) H(12) 0.980 no
C(14) H(13) 0.980 no
C(14) H(14) 0.980 no
C(16) H(15) 0.950 no
C(17) H(16) 0.950 no
C(19) H(17) 0.950 no
C(20) H(18) 0.950 no
C(21) H(19) 0.980 no
C(21) H(20) 0.980 no
C(21) H(21) 0.980 no
C(23) H(22) 0.950 no
C(24) H(23) 0.950 no
C(26) H(24) 0.950 no
C(27) H(25) 0.950 no
C(28) H(26) 0.980 no
C(28) H(27) 0.980 no
C(28) H(28) 0.980 no

loop_
_geom_hbond_atom_site_label_D
_geom_hbond_atom_site_label_H
_geom_hbond_atom_site_label_A
_geom_hbond_site_symmetry_A
_geom_hbond_distance_DA
_geom_hbond_distance_DH
_geom_hbond_distance_HA
_geom_hbond_angle_DHA
_geom_hbond_publ_flag
N(1) H(1N) O(5) 1_655 2.989(3) 0.905 2.306 132.1 no
N(1) H(1N) O(6) 2_667 3.063(4) 0.905 2.337 137.2 no
N(2) H(2N) O(7) 1_655 3.057(3) 0.822 2.735 105.3 no
N(2) H(2N) O(8) 2_656 3.060(4) 0.822 2.250 168.6 no
N(3) H(3N) O(1) 2_667 3.038(4) 0.894 2.223 151.2 no
N(3) H(3N) O(2) . 3.086(3) 0.894 2.499 123.6 no
N(4) H(4N) O(3) . 2.983(3) 0.882 2.364 127.4 no
N(4) H(4N) O(4) 2_656 3.069(4) 0.882 2.327 141.8 no
